data_4063393
loop_
_publ_author_name
'Hu, Jiurong'
'Wen, Jialin'
'Wu, Dehong'
'Zhang, Rui'
'Liu, Guifeng'
'Jiang, Qibai'
'Li, Yizhi'
'Yan, Hong'

_publ_section_title
;
 Multinuclear Self-Assembly via a (p-Cymene)ruthenium Unit and
 ano-Carborane Selenolate Ligand
;
_journal_issue 2
_journal_name_full Organometallics
_journal_page_first 298
_journal_page_last 304
_journal_paper_doi 10.1021/om1010275
_journal_volume 30
_journal_year 2011
_chemical_formula_moiety 'C16 H28 B10 O2 Ru Se2'
_chemical_formula_sum 'C16 H28 B10 O2 Ru Se2'
_chemical_formula_weight 619.47
_chemical_name_systematic
; 
 ? 
;
_space_group_IT_number 14
_symmetry_cell_setting monoclinic
_symmetry_space_group_name_Hall '-P 2yn'
_symmetry_space_group_name_H-M 'P 1 21/n 1'
_atom_sites_solution_hydrogens geom
_atom_sites_solution_primary direct
_atom_sites_solution_secondary difmap
_audit_creation_method SHELXL-97
_cell_angle_alpha 90.00
_cell_angle_beta 92.297(2)
_cell_angle_gamma 90.00
_cell_formula_units_Z 4
_cell_length_a 14.3288(17)
_cell_length_b 10.4610(13)
_cell_length_c 16.249(2)
_cell_measurement_reflns_used 2449
_cell_measurement_temperature 273(2)
_cell_measurement_theta_max 21.89
_cell_measurement_theta_min 2.32
_cell_volume 2433.7(5)
_computing_cell_refinement SMART
_computing_data_collection 'SMART (Bruker, 2000)'
_computing_data_reduction 'SAINT (Bruker, 2000)'
_computing_molecular_graphics SHELXTL
_computing_publication_material SHELXTL
_computing_structure_refinement SHELXTL
_computing_structure_solution 'SHELXTL (Bruker, 2000)'
_diffrn_ambient_temperature 273(2)
_diffrn_measured_fraction_theta_full 1.000
_diffrn_measured_fraction_theta_max 1.000
_diffrn_measurement_device_type 'Bruker Smart Apex II CCD '
_diffrn_measurement_method 'phi and omega scans'
_diffrn_radiation_monochromator graphite
_diffrn_radiation_source 'sealed tube'
_diffrn_radiation_type MoK\a
_diffrn_radiation_wavelength 0.71073
_diffrn_reflns_av_R_equivalents 0.0845
_diffrn_reflns_av_sigmaI/netI 0.1074
_diffrn_reflns_limit_h_max 17
_diffrn_reflns_limit_h_min -11
_diffrn_reflns_limit_k_max 12
_diffrn_reflns_limit_k_min -12
_diffrn_reflns_limit_l_max 19
_diffrn_reflns_limit_l_min -20
_diffrn_reflns_number 12798
_diffrn_reflns_theta_full 26.00
_diffrn_reflns_theta_max 26.00
_diffrn_reflns_theta_min 1.93
_exptl_absorpt_coefficient_mu 3.648
_exptl_absorpt_correction_T_max 0.52
_exptl_absorpt_correction_T_min 0.39
_exptl_absorpt_correction_type multi-scan
_exptl_absorpt_process_details 'SADABS, Bruker(2000)'
_exptl_crystal_colour red
_exptl_crystal_density_diffrn 1.691
_exptl_crystal_density_method 'not measured'
_exptl_crystal_description block
_exptl_crystal_F_000 1208
_exptl_crystal_size_max 0.30
_exptl_crystal_size_mid 0.22
_exptl_crystal_size_min 0.18
_refine_diff_density_max 0.698
_refine_diff_density_min -0.889
_refine_diff_density_rms 0.123
_refine_ls_extinction_method none
_refine_ls_goodness_of_fit_ref 1.004
_refine_ls_hydrogen_treatment constr
_refine_ls_matrix_type full
_refine_ls_number_parameters 280
_refine_ls_number_reflns 4775
_refine_ls_number_restraints 0
_refine_ls_restrained_S_all 1.004
_refine_ls_R_factor_all 0.0850
_refine_ls_R_factor_gt 0.0422
_refine_ls_shift/su_max 0.000
_refine_ls_shift/su_mean 0.000
_refine_ls_structure_factor_coef Fsqd
_refine_ls_weighting_details 'calc w=1/[\s^2^(Fo^2^)+(0.015P)^2^] where P=(Fo^2^+2Fc^2^)/3'
_refine_ls_weighting_scheme calc
_refine_ls_wR_factor_gt 0.0803
_refine_ls_wR_factor_ref 0.0857
_reflns_number_gt 2857
_reflns_number_total 4775
_reflns_threshold_expression >2sigma(I)
_cod_data_source_file om1010275_si_001.cif
_cod_data_source_block S1
_cod_depositor_comments
;
The following automatic conversions were performed:

'_symmetry_cell_setting' value 'Monoclinic' changed to 'monoclinic'
according to the built-in table from CIF Core dictionary named
'cif_core.dic' version 2.4.1 from 2010-06-29.

Automatic conversion script
Id: cif_fix_values 1646 2011-03-28 12:23:43Z adriana 
;
_cod_original_cell_volume 2433.6(5)
_cod_original_sg_symbol_Hall '-P 2yn '
_cod_original_sg_symbol_H-M 'P2(1)/n  '
_cod_database_code 4063393

loop_
_symmetry_equiv_pos_as_xyz
'x, y, z'
'-x+1/2, y+1/2, -z+1/2'
'-x, -y, -z'
'x-1/2, -y-1/2, z-1/2'

loop_
_atom_site_label
_atom_site_type_symbol
_atom_site_fract_x
_atom_site_fract_y
_atom_site_fract_z
_atom_site_U_iso_or_equiv
_atom_site_adp_type
_atom_site_occupancy
_atom_site_symmetry_multiplicity
_atom_site_calc_flag
_atom_site_refinement_flags
_atom_site_disorder_assembly
_atom_site_disorder_group
B3 B 0.7034(5) 0.8875(6) 0.0169(4) 0.0422(19) Uani 1 1 d . . .
H3A H 0.7333 0.9620 -0.0044 0.051 Uiso 1 1 d R . .
B4 B 0.6205(5) 0.8946(6) 0.0943(4) 0.0437(19) Uani 1 1 d . . .
H4A H 0.5991 0.9744 0.1158 0.052 Uiso 1 1 d R . .
B5 B 0.6376(5) 0.7584(6) 0.1583(5) 0.0445(19) Uani 1 1 d . . .
H5A H 0.6261 0.7608 0.2161 0.053 Uiso 1 1 d R . .
B6 B 0.7276(5) 0.6655(6) 0.1193(4) 0.0405(18) Uani 1 1 d . . .
H6A H 0.7715 0.6203 0.1547 0.049 Uiso 1 1 d R . .
B7 B 0.5871(6) 0.8422(7) -0.0060(5) 0.053(2) Uani 1 1 d . . .
H7A H 0.5471 0.8924 -0.0421 0.063 Uiso 1 1 d R . .
B8 B 0.5451(5) 0.7635(7) 0.0813(5) 0.053(2) Uani 1 1 d . . .
H8A H 0.4806 0.7679 0.0952 0.064 Uiso 1 1 d R . .
B9 B 0.6119(5) 0.6202(6) 0.0972(5) 0.050(2) Uani 1 1 d . . .
H9A H 0.5855 0.5444 0.1200 0.060 Uiso 1 1 d R . .
B10 B 0.6956(5) 0.6136(6) 0.0200(4) 0.048(2) Uani 1 1 d . . .
H10A H 0.7173 0.5340 -0.0016 0.058 Uiso 1 1 d R . .
B11 B 0.6795(5) 0.7500(6) -0.0434(5) 0.047(2) Uani 1 1 d . . .
H11A H 0.6917 0.7482 -0.1010 0.056 Uiso 1 1 d R . .
B12 B 0.5823(5) 0.6741(7) -0.0049(5) 0.054(2) Uani 1 1 d . . .
H12A H 0.5384 0.6283 -0.0400 0.064 Uiso 1 1 d R . .
C1 C 0.7279(4) 0.8286(5) 0.1117(3) 0.0342(14) Uani 1 1 d . . .
C2 C 0.7625(4) 0.7456(5) 0.0335(3) 0.0378(15) Uani 1 1 d . . .
C3 C 0.9566(5) 0.9984(5) 0.0973(3) 0.0466(17) Uani 1 1 d . . .
H3B H 0.9997 1.0438 0.0675 0.056 Uiso 1 1 calc R . .
C4 C 0.8740(4) 1.0437(5) 0.1185(3) 0.0388(15) Uani 1 1 d . . .
C5 C 0.8279(5) 1.1662(5) 0.1007(4) 0.0462(17) Uani 1 1 d . . .
C6 C 0.6874(5) 1.2785(6) 0.1004(4) 0.077(2) Uani 1 1 d . . .
H6D H 0.6262 1.2733 0.1222 0.116 Uiso 1 1 calc R . .
H6B H 0.6821 1.2795 0.0413 0.116 Uiso 1 1 calc R . .
H6C H 0.7176 1.3554 0.1197 0.116 Uiso 1 1 calc R . .
C7 C 1.0308(5) 0.6152(6) 0.1760(4) 0.0475(17) Uani 1 1 d . . .
C8 C 1.0166(4) 0.6876(6) 0.2466(4) 0.0475(16) Uani 1 1 d . . .
H8B H 0.9683 0.6605 0.2838 0.057 Uiso 1 1 calc R . .
C9 C 1.0567(4) 0.8104(6) 0.2573(4) 0.0463(16) Uani 1 1 d . . .
H9B H 1.0372 0.8639 0.3030 0.056 Uiso 1 1 calc R . .
C10 C 1.1127(4) 0.8639(5) 0.1978(4) 0.0469(17) Uani 1 1 d . . .
C11 C 1.1260(4) 0.7925(6) 0.1256(4) 0.0473(17) Uani 1 1 d . . .
H11B H 1.1563 0.8327 0.0792 0.057 Uiso 1 1 calc R . .
C12 C 1.0839(4) 0.6730(6) 0.1151(4) 0.0481(16) Uani 1 1 d . . .
H12B H 1.0841 0.6333 0.0605 0.058 Uiso 1 1 calc R . .
C13 C 0.9875(5) 0.4843(5) 0.1634(4) 0.072(2) Uani 1 1 d . . .
H13B H 1.0290 0.4205 0.1863 0.107 Uiso 1 1 calc R . .
H13C H 0.9768 0.4688 0.1056 0.107 Uiso 1 1 calc R . .
H13D H 0.9292 0.4808 0.1904 0.107 Uiso 1 1 calc R . .
C14 C 1.1620(5) 0.9937(6) 0.2074(4) 0.063(2) Uani 1 1 d . . .
H14B H 1.1587 1.0355 0.1533 0.075 Uiso 1 1 calc R . .
C15 C 1.1177(6) 1.0829(7) 0.2675(5) 0.100(3) Uani 1 1 d . . .
H15D H 1.1519 1.1618 0.2702 0.149 Uiso 1 1 calc R . .
H15B H 1.1187 1.0441 0.3211 0.149 Uiso 1 1 calc R . .
H15C H 1.0542 1.0996 0.2495 0.149 Uiso 1 1 calc R . .
C16 C 1.2646(5) 0.9690(7) 0.2295(5) 0.101(3) Uani 1 1 d . . .
H16C H 1.2903 0.9140 0.1888 0.151 Uiso 1 1 calc R . .
H16B H 1.2703 0.9287 0.2825 0.151 Uiso 1 1 calc R . .
H16D H 1.2979 1.0486 0.2310 0.151 Uiso 1 1 calc R . .
O1 O 0.8652(4) 1.2533(4) 0.0658(3) 0.0675(14) Uani 1 1 d . . .
O2 O 0.7417(3) 1.1696(3) 0.1274(3) 0.0538(12) Uani 1 1 d . . .
Ru Ru 0.97548(3) 0.81728(4) 0.13881(3) 0.03681(15) Uani 1 1 d . . .
Se1 Se 0.82551(4) 0.90775(5) 0.18339(3) 0.03717(18) Uani 1 1 d . . .
Se2 Se 0.89462(4) 0.74395(6) 0.00844(4) 0.04217(18) Uani 1 1 d . . .

loop_
_atom_site_aniso_label
_atom_site_aniso_U_11
_atom_site_aniso_U_22
_atom_site_aniso_U_33
_atom_site_aniso_U_23
_atom_site_aniso_U_13
_atom_site_aniso_U_12
B3 0.047(5) 0.031(4) 0.048(5) 0.003(3) -0.005(4) 0.002(4)
B4 0.039(5) 0.034(4) 0.058(5) 0.006(3) -0.004(4) 0.009(4)
B5 0.041(5) 0.042(4) 0.051(5) 0.006(4) 0.003(4) -0.003(4)
B6 0.041(5) 0.027(4) 0.054(5) 0.003(3) 0.003(4) -0.006(3)
B7 0.055(6) 0.045(4) 0.058(5) 0.006(4) -0.011(5) 0.004(4)
B8 0.035(5) 0.058(5) 0.066(6) 0.001(4) 0.005(4) -0.006(4)
B9 0.049(5) 0.036(4) 0.066(5) 0.008(4) 0.005(5) -0.009(4)
B10 0.050(5) 0.033(4) 0.061(5) -0.001(3) 0.001(4) -0.011(4)
B11 0.054(5) 0.041(4) 0.045(5) -0.003(4) -0.008(4) -0.001(4)
B12 0.045(5) 0.047(4) 0.068(5) -0.003(4) -0.014(5) -0.013(4)
C1 0.037(4) 0.030(3) 0.036(3) 0.000(3) 0.006(3) 0.000(3)
C2 0.042(4) 0.035(3) 0.036(3) 0.000(3) -0.002(3) 0.000(3)
C3 0.061(5) 0.043(4) 0.036(4) -0.004(3) -0.008(4) -0.014(4)
C4 0.035(4) 0.034(3) 0.048(4) 0.000(3) -0.002(3) -0.007(3)
C5 0.064(5) 0.030(4) 0.044(4) -0.009(3) -0.001(4) -0.004(4)
C6 0.098(7) 0.049(4) 0.086(6) 0.010(4) 0.007(5) 0.032(4)
C7 0.042(4) 0.042(4) 0.058(4) 0.006(3) -0.004(4) 0.010(3)
C8 0.039(4) 0.055(4) 0.049(4) 0.012(3) 0.001(3) -0.005(4)
C9 0.036(4) 0.055(4) 0.048(4) -0.001(3) -0.005(3) 0.003(3)
C10 0.034(4) 0.047(4) 0.059(4) 0.003(3) -0.006(4) -0.007(3)
C11 0.034(4) 0.059(4) 0.048(4) 0.000(3) 0.005(3) 0.001(3)
C12 0.034(4) 0.057(4) 0.054(4) -0.007(3) 0.005(3) 0.004(3)
C13 0.078(6) 0.035(4) 0.102(6) -0.007(4) 0.007(5) 0.002(4)
C14 0.051(5) 0.061(5) 0.076(5) -0.008(4) -0.006(4) -0.012(4)
C15 0.110(8) 0.068(5) 0.121(7) -0.042(5) 0.012(6) -0.023(5)
C16 0.055(6) 0.098(6) 0.147(8) 0.013(6) -0.021(6) -0.040(5)
O1 0.095(4) 0.031(2) 0.079(3) 0.013(2) 0.027(3) -0.005(3)
O2 0.061(3) 0.033(2) 0.067(3) 0.005(2) 0.008(3) 0.004(2)
Ru 0.0350(3) 0.0354(3) 0.0400(3) 0.0025(2) 0.0010(2) -0.0031(2)
Se1 0.0410(4) 0.0333(3) 0.0372(4) 0.0001(3) 0.0005(3) -0.0012(3)
Se2 0.0412(4) 0.0455(4) 0.0400(4) -0.0041(3) 0.0042(3) -0.0017(3)

loop_
_atom_type_symbol
_atom_type_description
_atom_type_scat_dispersion_real
_atom_type_scat_dispersion_imag
_atom_type_scat_source
C C 0.0033 0.0016 'International Tables Vol C Tables 4.2.6.8 and 6.1.1.4'
H H 0.0000 0.0000 'International Tables Vol C Tables 4.2.6.8 and 6.1.1.4'
B B 0.0013 0.0007 'International Tables Vol C Tables 4.2.6.8 and 6.1.1.4'
O O 0.0106 0.0060 'International Tables Vol C Tables 4.2.6.8 and 6.1.1.4'
Se Se -0.0929 2.2259 'International Tables Vol C Tables 4.2.6.8 and 6.1.1.4'
Ru Ru -1.2594 0.8363 'International Tables Vol C Tables 4.2.6.8 and 6.1.1.4'

loop_
_geom_angle_atom_site_label_1
_geom_angle_atom_site_label_2
_geom_angle_atom_site_label_3
_geom_angle
_geom_angle_site_symmetry_1
_geom_angle_site_symmetry_3
_geom_angle_publ_flag
C1 B3 C2 57.2(3) . . ?
C1 B3 B7 104.8(5) . . ?
C2 B3 B7 104.9(5) . . ?
C1 B3 B11 103.8(4) . . ?
C2 B3 B11 57.9(3) . . ?
B7 B3 B11 60.1(4) . . ?
C1 B3 B4 59.0(4) . . ?
C2 B3 B4 105.3(4) . . ?
B7 B3 B4 60.2(4) . . ?
B11 B3 B4 107.9(5) . . ?
C1 B3 H3A 123.1 . . ?
C2 B3 H3A 122.1 . . ?
B7 B3 H3A 125.2 . . ?
B11 B3 H3A 122.8 . . ?
B4 B3 H3A 123.0 . . ?
C1 B4 B8 104.6(5) . . ?
C1 B4 B3 58.1(4) . . ?
B8 B4 B3 108.0(5) . . ?
C1 B4 B7 103.7(5) . . ?
B8 B4 B7 60.2(4) . . ?
B3 B4 B7 59.6(4) . . ?
C1 B4 B5 58.2(3) . . ?
B8 B4 B5 60.9(4) . . ?
B3 B4 B5 107.6(5) . . ?
B7 B4 B5 108.5(5) . . ?
C1 B4 H4A 126.3 . . ?
B8 B4 H4A 121.4 . . ?
B3 B4 H4A 121.9 . . ?
B7 B4 H4A 121.8 . . ?
B5 B4 H4A 121.6 . . ?
C1 B5 B6 59.5(4) . . ?
C1 B5 B4 58.7(4) . . ?
B6 B5 B4 108.7(5) . . ?
C1 B5 B9 104.3(5) . . ?
B6 B5 B9 59.2(4) . . ?
B4 B5 B9 107.7(5) . . ?
C1 B5 B8 103.5(5) . . ?
B6 B5 B8 107.4(5) . . ?
B4 B5 B8 59.0(4) . . ?
B9 B5 B8 60.2(4) . . ?
C1 B5 H5A 126.2 . . ?
B6 B5 H5A 121.7 . . ?
B4 B5 H5A 121.8 . . ?
B9 B5 H5A 121.7 . . ?
B8 B5 H5A 122.1 . . ?
C1 B6 C2 56.9(3) . . ?
C1 B6 B9 105.2(5) . . ?
C2 B6 B9 105.7(5) . . ?
C1 B6 B10 104.2(4) . . ?
C2 B6 B10 58.4(3) . . ?
B9 B6 B10 60.9(4) . . ?
C1 B6 B5 58.5(3) . . ?
C2 B6 B5 105.4(5) . . ?
B9 B6 B5 61.3(4) . . ?
B10 B6 B5 109.7(5) . . ?
C1 B6 H6A 122.1 . . ?
C2 B6 H6A 121.3 . . ?
B9 B6 H6A 125.7 . . ?
B10 B6 H6A 122.8 . . ?
B5 B6 H6A 122.1 . . ?
B3 B7 B12 107.7(5) . . ?
B3 B7 B11 60.1(4) . . ?
B12 B7 B11 59.2(4) . . ?
B3 B7 B8 107.9(5) . . ?
B12 B7 B8 60.7(4) . . ?
B11 B7 B8 107.8(5) . . ?
B3 B7 B4 60.2(4) . . ?
B12 B7 B4 108.0(5) . . ?
B11 B7 B4 107.9(5) . . ?
B8 B7 B4 59.5(4) . . ?
B3 B7 H7A 121.3 . . ?
B12 B7 H7A 122.0 . . ?
B11 B7 H7A 121.7 . . ?
B8 B7 H7A 122.1 . . ?
B4 B7 H7A 121.8 . . ?
B4 B8 B7 60.3(4) . . ?
B4 B8 B12 107.6(5) . . ?
B7 B8 B12 59.4(4) . . ?
B4 B8 B5 60.1(4) . . ?
B7 B8 B5 108.0(5) . . ?
B12 B8 B5 107.3(5) . . ?
B4 B8 B9 108.3(5) . . ?
B7 B8 B9 107.9(5) . . ?
B12 B8 B9 60.0(4) . . ?
B5 B8 B9 59.8(4) . . ?
B4 B8 H8A 121.8 . . ?
B7 B8 H8A 121.9 . . ?
B12 B8 H8A 122.1 . . ?
B5 B8 H8A 122.0 . . ?
B9 B8 H8A 121.4 . . ?
B6 B9 B10 59.6(4) . . ?
B6 B9 B5 59.5(4) . . ?
B10 B9 B5 107.2(5) . . ?
B6 B9 B12 107.1(5) . . ?
B10 B9 B12 59.8(4) . . ?
B5 B9 B12 107.3(5) . . ?
B6 B9 B8 107.5(5) . . ?
B10 B9 B8 107.7(5) . . ?
B5 B9 B8 60.0(4) . . ?
B12 B9 B8 59.8(4) . . ?
B6 B9 H9A 122.0 . . ?
B10 B9 H9A 122.0 . . ?
B5 B9 H9A 122.1 . . ?
B12 B9 H9A 122.4 . . ?
B8 B9 H9A 122.0 . . ?
C2 B10 B6 60.0(4) . . ?
C2 B10 B11 58.4(3) . . ?
B6 B10 B11 108.0(5) . . ?
C2 B10 B9 105.8(5) . . ?
B6 B10 B9 59.5(4) . . ?
B11 B10 B9 107.7(5) . . ?
C2 B10 B12 104.3(5) . . ?
B6 B10 B12 107.7(5) . . ?
B11 B10 B12 58.9(4) . . ?
B9 B10 B12 60.6(4) . . ?
C2 B10 H10A 124.4 . . ?
B6 B10 H10A 122.0 . . ?
B11 B10 H10A 121.6 . . ?
B9 B10 H10A 122.1 . . ?
B12 B10 H10A 122.3 . . ?
C2 B11 B12 105.8(5) . . ?
C2 B11 B7 106.0(5) . . ?
B12 B11 B7 60.3(4) . . ?
C2 B11 B3 59.9(4) . . ?
B12 B11 B3 108.3(5) . . ?
B7 B11 B3 59.7(4) . . ?
C2 B11 B10 58.5(4) . . ?
B12 B11 B10 60.7(4) . . ?
B7 B11 B10 108.8(5) . . ?
B3 B11 B10 108.5(5) . . ?
C2 B11 H11A 124.8 . . ?
B12 B11 H11A 121.4 . . ?
B7 B11 H11A 121.0 . . ?
B3 B11 H11A 121.2 . . ?
B10 B11 H11A 121.8 . . ?
B11 B12 B7 60.6(4) . . ?
B11 B12 B10 60.5(4) . . ?
B7 B12 B10 108.9(5) . . ?
B11 B12 B8 108.2(5) . . ?
B7 B12 B8 59.8(4) . . ?
B10 B12 B8 107.9(5) . . ?
B11 B12 B9 108.3(5) . . ?
B7 B12 B9 108.4(5) . . ?
B10 B12 B9 59.7(4) . . ?
B8 B12 B9 60.2(4) . . ?
B11 B12 H12A 122.0 . . ?
B7 B12 H12A 121.2 . . ?
B10 B12 H12A 122.0 . . ?
B8 B12 H12A 121.2 . . ?
B9 B12 H12A 121.3 . . ?
C2 C1 B3 62.7(3) . . ?
C2 C1 B5 112.3(4) . . ?
B3 C1 B5 115.7(5) . . ?
C2 C1 B4 112.8(4) . . ?
B3 C1 B4 63.0(4) . . ?
B5 C1 B4 63.1(4) . . ?
C2 C1 B6 61.8(3) . . ?
B3 C1 B6 115.4(4) . . ?
B5 C1 B6 62.0(4) . . ?
B4 C1 B6 114.3(5) . . ?
C2 C1 Se1 117.0(4) . . ?
B3 C1 Se1 120.4(4) . . ?
B5 C1 Se1 117.1(4) . . ?
B4 C1 Se1 123.1(4) . . ?
B6 C1 Se1 112.4(4) . . ?
C1 C2 B11 109.5(5) . . ?
C1 C2 B10 110.3(5) . . ?
B11 C2 B10 63.1(4) . . ?
C1 C2 B6 61.3(3) . . ?
B11 C2 B6 113.1(5) . . ?
B10 C2 B6 61.6(4) . . ?
C1 C2 B3 60.1(3) . . ?
B11 C2 B3 62.2(4) . . ?
B10 C2 B3 114.2(5) . . ?
B6 C2 B3 112.9(5) . . ?
C1 C2 Se2 119.6(4) . . ?
B11 C2 Se2 120.4(4) . . ?
B10 C2 Se2 121.1(4) . . ?
B6 C2 Se2 118.8(4) . . ?
B3 C2 Se2 116.7(4) . . ?
C4 C3 Ru 110.8(4) . . ?
C4 C3 H3B 124.6 . . ?
Ru C3 H3B 124.6 . . ?
C3 C4 C5 131.2(6) . . ?
C3 C4 Se1 102.9(4) . . ?
C5 C4 Se1 125.9(5) . . ?
O1 C5 O2 124.7(6) . . ?
O1 C5 C4 123.2(7) . . ?
O2 C5 C4 112.1(6) . . ?
O2 C6 H6D 109.5 . . ?
O2 C6 H6B 109.5 . . ?
H6D C6 H6B 109.5 . . ?
O2 C6 H6C 109.5 . . ?
H6D C6 H6C 109.5 . . ?
H6B C6 H6C 109.5 . . ?
C8 C7 C12 116.4(6) . . ?
C8 C7 C13 121.9(6) . . ?
C12 C7 C13 121.6(6) . . ?
C8 C7 Ru 70.2(3) . . ?
C12 C7 Ru 67.4(3) . . ?
C13 C7 Ru 130.8(4) . . ?
C7 C8 C9 121.4(6) . . ?
C7 C8 Ru 74.5(3) . . ?
C9 C8 Ru 69.2(3) . . ?
C7 C8 H8B 118.7 . . ?
C9 C8 H8B 118.7 . . ?
Ru C8 H8B 118.7 . . ?
C10 C9 C8 121.3(6) . . ?
C10 C9 Ru 71.5(3) . . ?
C8 C9 Ru 74.1(3) . . ?
C10 C9 H9B 119.0 . . ?
C8 C9 H9B 119.0 . . ?
Ru C9 H9B 119.0 . . ?
C9 C10 C11 117.6(5) . . ?
C9 C10 C14 124.0(6) . . ?
C11 C10 C14 118.4(6) . . ?
C9 C10 Ru 71.7(3) . . ?
C11 C10 Ru 70.7(3) . . ?
C14 C10 Ru 129.6(4) . . ?
C12 C11 C10 120.3(6) . . ?
C12 C11 Ru 72.3(4) . . ?
C10 C11 Ru 71.9(4) . . ?
C12 C11 H11B 119.5 . . ?
C10 C11 H11B 119.5 . . ?
Ru C11 H11B 119.5 . . ?
C11 C12 C7 122.8(6) . . ?
C11 C12 Ru 70.8(3) . . ?
C7 C12 Ru 76.5(3) . . ?
C11 C12 H12B 118.3 . . ?
C7 C12 H12B 118.3 . . ?
Ru C12 H12B 118.3 . . ?
C7 C13 H13B 109.5 . . ?
C7 C13 H13C 109.5 . . ?
H13B C13 H13C 109.5 . . ?
C7 C13 H13D 109.5 . . ?
H13B C13 H13D 109.5 . . ?
H13C C13 H13D 109.5 . . ?
C15 C14 C16 112.3(6) . . ?
C15 C14 C10 114.1(6) . . ?
C16 C14 C10 108.0(5) . . ?
C15 C14 H14B 107.4 . . ?
C16 C14 H14B 107.4 . . ?
C10 C14 H14B 107.4 . . ?
C14 C15 H15D 109.5 . . ?
C14 C15 H15B 109.5 . . ?
H15D C15 H15B 109.5 . . ?
C14 C15 H15C 109.5 . . ?
H15D C15 H15C 109.5 . . ?
H15B C15 H15C 109.5 . . ?
C14 C16 H16C 109.5 . . ?
C14 C16 H16B 109.5 . . ?
H16C C16 H16B 109.5 . . ?
C14 C16 H16D 109.5 . . ?
H16C C16 H16D 109.5 . . ?
H16B C16 H16D 109.5 . . ?
C5 O2 C6 114.9(5) . . ?
C3 Ru C11 101.4(3) . . ?
C3 Ru C10 92.5(2) . . ?
C11 Ru C10 37.4(2) . . ?
C3 Ru C9 112.3(2) . . ?
C11 Ru C9 66.1(2) . . ?
C10 Ru C9 36.9(2) . . ?
C3 Ru C12 131.8(3) . . ?
C11 Ru C12 36.9(2) . . ?
C10 Ru C12 66.8(2) . . ?
C9 Ru C12 77.3(2) . . ?
C3 Ru C8 147.3(2) . . ?
C11 Ru C8 77.2(2) . . ?
C10 Ru C8 66.3(2) . . ?
C9 Ru C8 36.8(2) . . ?
C12 Ru C8 64.2(2) . . ?
C3 Ru C7 167.2(3) . . ?
C11 Ru C7 65.9(2) . . ?
C10 Ru C7 78.5(2) . . ?
C9 Ru C7 65.4(2) . . ?
C12 Ru C7 36.0(2) . . ?
C8 Ru C7 35.3(2) . . ?
C3 Ru Se1 68.6(2) . . ?
C11 Ru Se1 160.13(16) . . ?
C10 Ru Se1 123.75(17) . . ?
C9 Ru Se1 100.96(16) . . ?
C12 Ru Se1 159.02(17) . . ?
C8 Ru Se1 101.74(16) . . ?
C7 Ru Se1 124.05(17) . . ?
C3 Ru Se2 87.33(15) . . ?
C11 Ru Se2 107.82(16) . . ?
C10 Ru Se2 144.32(18) . . ?
C9 Ru Se2 160.06(16) . . ?
C12 Ru Se2 87.02(16) . . ?
C8 Ru Se2 124.59(16) . . ?
C7 Ru Se2 94.73(16) . . ?
Se1 Ru Se2 89.26(3) . . ?
C4 Se1 C1 104.5(2) . . ?
C4 Se1 Ru 77.59(19) . . ?
C1 Se1 Ru 105.67(16) . . ?
C2 Se2 Ru 103.98(16) . . ?

loop_
_geom_bond_atom_site_label_1
_geom_bond_atom_site_label_2
_geom_bond_distance
_geom_bond_site_symmetry_2
_geom_bond_publ_flag
B3 C1 1.684(8) . ?
B3 C2 1.725(8) . ?
B3 B7 1.758(10) . ?
B3 B11 1.766(9) . ?
B3 B4 1.768(10) . ?
B3 H3A 0.9600 . ?
B4 C1 1.701(9) . ?
B4 B8 1.754(10) . ?
B4 B7 1.768(10) . ?
B4 B5 1.775(9) . ?
B4 H4A 0.9600 . ?
B5 C1 1.693(9) . ?
B5 B6 1.753(10) . ?
B5 B9 1.784(9) . ?
B5 B8 1.788(10) . ?
B5 H5A 0.9600 . ?
B6 C1 1.711(7) . ?
B6 C2 1.719(8) . ?
B6 B9 1.747(10) . ?
B6 B10 1.747(10) . ?
B6 H6A 0.9600 . ?
B7 B12 1.760(10) . ?
B7 B11 1.765(10) . ?
B7 B8 1.767(10) . ?
B7 H7A 0.9601 . ?
B8 B12 1.784(10) . ?
B8 B9 1.792(10) . ?
B8 H8A 0.9600 . ?
B9 B10 1.771(10) . ?
B9 B12 1.787(10) . ?
B9 H9A 0.9599 . ?
B10 C2 1.691(8) . ?
B10 B11 1.769(9) . ?
B10 B12 1.773(10) . ?
B10 H10A 0.9600 . ?
B11 C2 1.691(8) . ?
B11 B12 1.740(10) . ?
B11 H11A 0.9600 . ?
B12 H12A 0.9600 . ?
C1 C2 1.634(7) . ?
C1 Se1 1.966(5) . ?
C2 Se2 1.952(6) . ?
C3 C4 1.332(8) . ?
C3 Ru 2.026(6) . ?
C3 H3B 0.9300 . ?
C4 C5 1.466(8) . ?
C4 Se1 1.917(5) . ?
C5 O1 1.209(7) . ?
C5 O2 1.326(7) . ?
C6 O2 1.439(6) . ?
C6 H6D 0.9600 . ?
C6 H6B 0.9600 . ?
C6 H6C 0.9600 . ?
C7 C8 1.396(8) . ?
C7 C12 1.409(8) . ?
C7 C13 1.513(8) . ?
C7 Ru 2.328(6) . ?
C8 C9 1.416(8) . ?
C8 Ru 2.274(6) . ?
C8 H8B 0.9800 . ?
C9 C10 1.397(8) . ?
C9 Ru 2.210(6) . ?
C9 H9B 0.9800 . ?
C10 C11 1.410(8) . ?
C10 C14 1.536(8) . ?
C10 Ru 2.208(6) . ?
C11 C12 1.395(8) . ?
C11 Ru 2.192(6) . ?
C11 H11B 0.9800 . ?
C12 Ru 2.211(6) . ?
C12 H12B 0.9800 . ?
C13 H13B 0.9600 . ?
C13 H13C 0.9600 . ?
C13 H13D 0.9600 . ?
C14 C15 1.510(9) . ?
C14 C16 1.522(9) . ?
C14 H14B 0.9800 . ?
C15 H15D 0.9600 . ?
C15 H15B 0.9600 . ?
C15 H15C 0.9600 . ?
C16 H16C 0.9600 . ?
C16 H16B 0.9600 . ?
C16 H16D 0.9600 . ?
Ru Se1 2.4825(8) . ?
Ru Se2 2.4943(8) . ?
